data_9012861
loop_
_publ_author_name
'Basso, R.'
'dal Negro, A.'
'Giusta, A. D.'
'Ungaretti, L.'

_publ_section_title
;
 The crystal structure of naujakasite, a double sheet silicate
;
_journal_name_full 'Gronlands Geologiske Undersogelse: Bulletin'
_journal_page_first 11
_journal_page_last 24
_journal_volume 116
_journal_year 1975
_chemical_compound_source 'Tuperssuatsiait Bay, Illimaussaq complex, Narsaq, Greenland'
_chemical_formula_sum 'Al4 Fe Na6 O26 Si8'
_chemical_name_mineral Naujakasite
_space_group_IT_number 12
_symmetry_space_group_name_Hall '-C 2y'
_symmetry_space_group_name_H-M 'C 1 2/m 1'
_cell_angle_alpha 90
_cell_angle_beta 113.67
_cell_angle_gamma 90
_cell_length_a 15.025
_cell_length_b 7.991
_cell_length_c 10.468
_cell_formula_units_Z 2
_cell_volume 1151.104
_database_code_amcsd 0012670
_exptl_crystal_density_diffrn 2.719
_cod_original_formula_sum 'Na6 Fe Al4 Si8 O26'
_cod_database_code 9012861

loop_
_space_group_symop_operation_xyz
x,y,z
1/2+x,1/2+y,z
x,-y,z
1/2+x,1/2-y,z
-x,y,-z
1/2-x,1/2+y,-z
-x,-y,-z
1/2-x,1/2-y,-z

loop_
_atom_site_aniso_label
_atom_site_aniso_U_11
_atom_site_aniso_U_22
_atom_site_aniso_U_33
_atom_site_aniso_U_12
_atom_site_aniso_U_13
_atom_site_aniso_U_23
Na1 0.01535 0.01909 0.02328 0.00000 0.00535 0.00000
Na2 0.02878 0.01585 0.03492 0.00000 0.02272 0.00000
Na3 0.01919 0.03364 0.01490 0.00000 0.00267 0.00000
Fe 0.00767 0.00356 0.02747 0.00000 0.00802 0.00000
AlT2 0.00767 0.00906 0.01397 -0.00056 0.00468 -0.00310
SiT2 0.00767 0.00906 0.01397 -0.00056 0.00468 -0.00310
AlT3 0.00672 0.00712 0.01304 -0.00111 0.00334 -0.00116
SiT3 0.00672 0.00712 0.01304 -0.00111 0.00334 -0.00116
SiT1 0.00672 0.00550 0.01211 -0.00056 0.00334 -0.00116
O1 0.01727 0.01909 0.02841 -0.01114 0.01270 -0.01436
O2 0.01055 0.01520 0.01723 0.00111 0.00267 0.00466
O3 0.01727 0.01165 0.02142 -0.00167 0.01203 -0.00039
O4 0.01439 0.01294 0.01164 0.00000 0.00267 0.00000
O5 0.01343 0.01973 0.03027 0.00111 0.00735 -0.01281
O6 0.01823 0.02362 0.02049 0.00000 0.00067 0.00000
O7 0.01439 0.01359 0.02095 -0.00223 0.00802 -0.00039
O8 0.01439 0.02264 0.02654 0.00000 0.01069 0.00000

loop_
_atom_site_label
_atom_site_fract_x
_atom_site_fract_y
_atom_site_fract_z
_atom_site_occupancy
_atom_site_U_iso_or_equiv
Na1 0.22990 0.50000 0.44030 1.00000 0.02026
Na2 0.34300 0.50000 0.11260 1.00000 0.02343
Na3 0.46430 0.00000 0.16500 1.00000 0.02381
Fe 0.00000 0.00000 0.00000 1.00000 0.01279
AlT2 0.05840 0.19530 0.34150 0.50000 0.01026
SiT2 0.05840 0.19530 0.34150 0.50000 0.01026
AlT3 0.14630 0.30140 0.65070 0.50000 0.00925
SiT3 0.14630 0.30140 0.65070 0.50000 0.00925
SiT1 0.15050 0.30810 0.13150 1.00000 0.00823
O1 0.10100 0.17890 0.01020 1.00000 0.02077
O2 0.26810 0.29370 0.21030 1.00000 0.01545
O3 0.10700 0.31200 0.25090 1.00000 0.01545
O4 0.13180 0.50000 0.06470 1.00000 0.01381
O5 0.13930 0.19730 0.50710 1.00000 0.02178
O6 0.03600 0.00000 0.27590 1.00000 0.02305
O7 0.04450 0.29320 0.67710 1.00000 0.01596
O8 0.17690 0.50000 0.63380 1.00000 0.02026

loop_
_cod_related_entry_id
_cod_related_entry_database
_cod_related_entry_code
1 AMCSD 0012670
